data_9010309
loop_
_publ_author_name
'Basciano, L. C.'
'Peterson, R. C.'

_publ_section_title
;
 Jarosite - hydronium jarosite solid solution series with
 full iron occupancy: Mineralogy and crystal chemistry
 Locality: synthetic
 Sample: C
;
_journal_name_full 'American Mineralogist'
_journal_page_first 1464
_journal_page_last 1473
_journal_paper_doi 10.2138/am.2007.2432
_journal_volume 92
_journal_year 2007
_chemical_formula_sum 'Fe3 H6.81 K0.2 O14 S2'
_chemical_name_mineral 'Hydronium jarosite'
_space_group_IT_number 166
_symmetry_space_group_name_Hall '-R 3 2"'
_symmetry_space_group_name_H-M 'R -3 m :H'
_cell_angle_alpha 90
_cell_angle_beta 90
_cell_angle_gamma 120
_cell_length_a 7.3428
_cell_length_b 7.3428
_cell_length_c 17.0316
_cell_formula_units_Z 3
_cell_volume 795.261
_exptl_crystal_density_diffrn 2.946
_cod_original_sg_symbol_H-M 'R -3 m'
_cod_original_formula_sum 'K.2 H6.81 Fe3 S2 O14'
_cod_database_code 9010309

loop_
_symmetry_equiv_pos_as_xyz
x,y,z
2/3+x,1/3+y,1/3+z
1/3+x,2/3+y,2/3+z
x,x-y,z
2/3+x,1/3+x-y,1/3+z
1/3+x,2/3+x-y,2/3+z
y,x,-z
2/3+y,1/3+x,1/3-z
1/3+y,2/3+x,2/3-z
-x+y,y,z
2/3-x+y,1/3+y,1/3+z
1/3-x+y,2/3+y,2/3+z
-x,-x+y,-z
2/3-x,1/3-x+y,1/3-z
1/3-x,2/3-x+y,2/3-z
-y,-x,z
2/3-y,1/3-x,1/3+z
1/3-y,2/3-x,2/3+z
x-y,-y,-z
2/3+x-y,1/3-y,1/3-z
1/3+x-y,2/3-y,2/3-z
y,-x+y,-z
2/3+y,1/3-x+y,1/3-z
1/3+y,2/3-x+y,2/3-z
-x+y,-x,z
2/3-x+y,1/3-x,1/3+z
1/3-x+y,2/3-x,2/3+z
-x,-y,-z
2/3-x,1/3-y,1/3-z
1/3-x,2/3-y,2/3-z
-y,x-y,z
2/3-y,1/3+x-y,1/3+z
1/3-y,2/3+x-y,2/3+z
x-y,x,-z
2/3+x-y,1/3+x,1/3-z
1/3+x-y,2/3+x,2/3-z

loop_
_atom_site_label
_atom_site_fract_x
_atom_site_fract_y
_atom_site_fract_z
_atom_site_occupancy
_atom_site_U_iso_or_equiv
K 0.00000 0.00000 0.00000 0.20000 0.03546
H3O 0.00000 0.00000 0.00000 0.81000 0.03546
Fe 0.16667 -0.16667 -0.16667 1.00000 0.03800
S 0.00000 0.00000 0.31090 1.00000 0.02786
O1 0.00000 0.00000 0.39620 1.00000 0.07979
O2 0.22640 -0.22640 -0.05890 1.00000 0.03040
O3 0.13090 -0.13090 0.13340 1.00000 0.02406
H 0.15500 -0.15500 0.09200 1.00000 0.02533

loop_
_cod_related_entry_id
_cod_related_entry_database
_cod_related_entry_code
1 AMCSD 0004431
2 AMCSD 0004443

loop_
_[local]_alternative_name_id
_[local]_alternative_name_type
_[local]_alternative_name_source
_[local]_alternative_name_source_id
_[local]_alternative_name_value
1 mineral AMCSD 0004431 "Hydronium jarosite"
2 mineral AMCSD 0004443 "Hydroniumjarosite"

_database_code_amcsd 0004431
